data_7102761
loop_
_publ_author_name
'Caltagirone, Claudia'
'Bates, Gareth W.'
'Gale, Philip A.'
'Light, Mark E.'

_publ_section_title
;
 Anion binding vs. sulfonamide deprotonation in functionalised ureas
;
_journal_coden_ASTM CHCOFS
_journal_issue 1
_journal_name_full
;
 Chemical Communications (Cambridge, United Kingdom)
;
_journal_page_first 61
_journal_page_last 63
_journal_paper_doi 10.1039/b713431b
_journal_year 2008
_chemical_formula_moiety 'C25 H22 N4 O5 S2, 2(C2 H6 O S)'
_chemical_formula_sum 'C29 H34 N4 O7 S4'
_chemical_formula_weight 678.84
_space_group_IT_number 14
_symmetry_cell_setting monoclinic
_symmetry_space_group_name_Hall '-P 2ybc'
_symmetry_space_group_name_H-M 'P 1 21/c 1'
_atom_sites_solution_hydrogens geom
_atom_sites_solution_primary direct
_atom_sites_solution_secondary difmap
_audit_creation_method SHELXL-97
_cell_angle_alpha 90.00
_cell_angle_beta 99.885(2)
_cell_angle_gamma 90.00
_cell_formula_units_Z 4
_cell_length_a 12.5841(6)
_cell_length_b 15.6088(4)
_cell_length_c 16.5762(7)
_cell_measurement_reflns_used 33181
_cell_measurement_temperature 120(2)
_cell_measurement_theta_max 27.48
_cell_measurement_theta_min 2.91
_cell_volume 3207.6(2)
_computing_cell_refinement 'DENZO (Otwinowski & Minor, 1997) & COLLECT (Hooft, R.W.W., 1998)'
_computing_data_collection 'COLLECT (Hooft, R.W.W., 1998)'
_computing_data_reduction 'DENZO (Otwinowski & Minor, 1997) & COLLECT (Hooft, R.W.W., 1998)'
_computing_molecular_graphics 'CAMERON (Watkin, et al., 1993)'
_computing_publication_material 'WINGX (Farrugia, 1998)'
_computing_structure_refinement 'SHELXL-97 (Sheldrick, 1997)'
_computing_structure_solution 'SHELXS-97 (Sheldrick, 1997)'
_diffrn_ambient_temperature 120(2)
_diffrn_detector_area_resol_mean 9.091
_diffrn_measured_fraction_theta_full 0.998
_diffrn_measured_fraction_theta_max 0.998
_diffrn_measurement_device_type 'Bruker-Nonius CCD camera on \k-goniostat'
_diffrn_measurement_method '\f & \w scans to fill the asymmetric unit'
_diffrn_radiation_monochromator graphite
_diffrn_radiation_source 'Bruker Nonius FR591 Rotating Anode'
_diffrn_radiation_type MoK\a
_diffrn_radiation_wavelength 0.71073
_diffrn_reflns_av_R_equivalents 0.1052
_diffrn_reflns_av_sigmaI/netI 0.0689
_diffrn_reflns_limit_h_max 14
_diffrn_reflns_limit_h_min -14
_diffrn_reflns_limit_k_max 18
_diffrn_reflns_limit_k_min -17
_diffrn_reflns_limit_l_max 19
_diffrn_reflns_limit_l_min -19
_diffrn_reflns_number 36921
_diffrn_reflns_theta_full 25.03
_diffrn_reflns_theta_max 25.03
_diffrn_reflns_theta_min 3.04
_diffrn_standards_number 0
_exptl_absorpt_coefficient_mu 0.348
_exptl_absorpt_correction_T_max 0.9661
_exptl_absorpt_correction_T_min 0.9237
_exptl_absorpt_correction_type multi-scan
_exptl_absorpt_process_details
;
SADABS V2.10 (Sheldrick, G.M., 2003)
;
_exptl_crystal_colour Colourless
_exptl_crystal_density_diffrn 1.406
_exptl_crystal_density_method 'not measured'
_exptl_crystal_description Block
_exptl_crystal_F_000 1424
_exptl_crystal_size_max 0.2
_exptl_crystal_size_mid 0.1
_exptl_crystal_size_min 0.1
_refine_diff_density_max 0.308
_refine_diff_density_min -0.461
_refine_diff_density_rms 0.075
_refine_ls_extinction_coef 0.0030(5)
_refine_ls_extinction_expression Fc^*^=kFc[1+0.001xFc^2^\l^3^/sin(2\q)]^-1/4^
_refine_ls_extinction_method SHELXL
_refine_ls_goodness_of_fit_ref 1.067
_refine_ls_hydrogen_treatment mixed
_refine_ls_matrix_type full
_refine_ls_number_parameters 418
_refine_ls_number_reflns 5656
_refine_ls_number_restraints 0
_refine_ls_restrained_S_all 1.067
_refine_ls_R_factor_all 0.0821
_refine_ls_R_factor_gt 0.0487
_refine_ls_shift/su_max 0.010
_refine_ls_shift/su_mean 0.001
_refine_ls_structure_factor_coef Fsqd
_refine_ls_weighting_details 'calc w=1/[\s^2^(Fo^2^)+(0.0566P)^2^+0.5485P] where P=(Fo^2^+2Fc^2^)/3'
_refine_ls_weighting_scheme calc
_refine_ls_wR_factor_gt 0.1072
_refine_ls_wR_factor_ref 0.1210
_reflns_number_gt 4023
_reflns_number_total 5656
_reflns_threshold_expression >2sigma(I)
_cod_data_source_file b713431b.txt
_cod_data_source_block 2007sot0572
_cod_depositor_comments
;
The following automatic conversions were performed:
'_symmetry_cell_setting' value 'Monoclinic' changed to 'monoclinic'
according to '/home/saulius/struct/CIF-dictionaries/cif_core.dic'
dictionary named 'cif_core.dic' version 2.4.1 from 2010-06-29.

Automatic conversion script
Id: cif_fix_enum 1527 2010-12-29 10:47:43Z saulius 
;
_cod_original_sg_symbol_H-M P2(1)/c
_cod_database_code 7102761

loop_
_symmetry_equiv_pos_as_xyz
'x, y, z'
'-x, y+1/2, -z+1/2'
'-x, -y, -z'
'x, -y-1/2, z-1/2'

loop_
_atom_site_label
_atom_site_type_symbol
_atom_site_fract_x
_atom_site_fract_y
_atom_site_fract_z
_atom_site_U_iso_or_equiv
_atom_site_adp_type
_atom_site_occupancy
_atom_site_symmetry_multiplicity
_atom_site_calc_flag
_atom_site_refinement_flags
_atom_site_disorder_assembly
_atom_site_disorder_group
S1 S 0.74878(6) 0.35671(4) 0.46584(5) 0.0209(2) Uani 1 1 d . . .
S2 S 1.23424(6) 0.18958(5) 0.48832(5) 0.0232(2) Uani 1 1 d . . .
O1 O 0.75054(18) 0.43996(12) 0.42975(13) 0.0299(5) Uani 1 1 d . . .
O2 O 0.84802(16) 0.31570(13) 0.50156(13) 0.0276(5) Uani 1 1 d . . .
O3 O 0.95797(16) 0.06419(12) 0.39431(13) 0.0252(5) Uani 1 1 d . . .
O4 O 1.20101(18) 0.17824(14) 0.56638(13) 0.0319(6) Uani 1 1 d . . .
O5 O 1.34668(17) 0.18202(13) 0.48271(14) 0.0293(5) Uani 1 1 d . . .
N1 N 0.6873(2) 0.29463(15) 0.39296(16) 0.0200(6) Uani 1 1 d . . .
H901 H 0.632(3) 0.319(2) 0.368(2) 0.037(11) Uiso 1 1 d . . .
N2 N 0.8397(2) 0.17656(16) 0.36423(15) 0.0194(6) Uani 1 1 d . . .
H902 H 0.831(3) 0.221(2) 0.341(2) 0.034(11) Uiso 1 1 d . . .
N3 N 0.9916(2) 0.17009(16) 0.30612(16) 0.0219(6) Uani 1 1 d . . .
H903 H 0.958(3) 0.210(2) 0.271(2) 0.058(13) Uiso 1 1 d . . .
N4 N 1.1684(2) 0.11705(16) 0.42982(16) 0.0236(6) Uani 1 1 d . . .
H904 H 1.110(3) 0.105(2) 0.441(2) 0.042(12) Uiso 1 1 d . . .
C1 C 0.5634(3) 0.39698(18) 0.52339(19) 0.0245(7) Uani 1 1 d . . .
H1 H 0.5330 0.4092 0.4681 0.029 Uiso 1 1 calc R . .
C2 C 0.5047(3) 0.41184(19) 0.5857(2) 0.0297(8) Uani 1 1 d . . .
H2 H 0.4334 0.4340 0.5730 0.036 Uiso 1 1 calc R . .
C3 C 0.5496(3) 0.3944(2) 0.6660(2) 0.0303(8) Uani 1 1 d . . .
H3 H 0.5104 0.4069 0.7087 0.036 Uiso 1 1 calc R . .
C4 C 0.6514(3) 0.3591(2) 0.6843(2) 0.0312(8) Uani 1 1 d . . .
H4 H 0.6808 0.3455 0.7395 0.037 Uiso 1 1 calc R . .
C5 C 0.7113(3) 0.34304(18) 0.62296(19) 0.0266(7) Uani 1 1 d . . .
H5 H 0.7810 0.3182 0.6356 0.032 Uiso 1 1 calc R . .
C6 C 0.6675(2) 0.36390(17) 0.54317(18) 0.0183(7) Uani 1 1 d . . .
C7 C 0.6725(2) 0.20567(17) 0.41120(17) 0.0186(7) Uani 1 1 d . . .
C8 C 0.5796(2) 0.17828(18) 0.43734(18) 0.0214(7) Uani 1 1 d . . .
H8 H 0.5263 0.2189 0.4456 0.026 Uiso 1 1 calc R . .
C9 C 0.5634(2) 0.09207(18) 0.45167(18) 0.0243(7) Uani 1 1 d . . .
H9 H 0.4995 0.0735 0.4698 0.029 Uiso 1 1 calc R . .
C10 C 0.6416(2) 0.03341(18) 0.43921(18) 0.0213(7) Uani 1 1 d . . .
H10 H 0.6312 -0.0256 0.4494 0.026 Uiso 1 1 calc R . .
C11 C 0.7348(2) 0.05954(17) 0.41210(17) 0.0190(7) Uani 1 1 d . . .
H11 H 0.7874 0.0184 0.4037 0.023 Uiso 1 1 calc R . .
C12 C 0.7514(2) 0.14618(17) 0.39716(17) 0.0166(6) Uani 1 1 d . . .
C13 C 0.9316(2) 0.13161(18) 0.35692(18) 0.0210(7) Uani 1 1 d . . .
C14 C 1.0860(2) 0.13330(17) 0.28494(19) 0.0202(7) Uani 1 1 d . . .
C15 C 1.0928(3) 0.12383(18) 0.20240(19) 0.0240(7) Uani 1 1 d . . .
H15 H 1.0347 0.1421 0.1616 0.029 Uiso 1 1 calc R . .
C16 C 1.1837(3) 0.08802(19) 0.1796(2) 0.0288(8) Uani 1 1 d . . .
H16 H 1.1876 0.0819 0.1231 0.035 Uiso 1 1 calc R . .
C17 C 1.2694(3) 0.06087(19) 0.2384(2) 0.0292(8) Uani 1 1 d . . .
H17 H 1.3311 0.0353 0.2225 0.035 Uiso 1 1 calc R . .
C18 C 1.2639(3) 0.07151(18) 0.3207(2) 0.0256(7) Uani 1 1 d . . .
H18 H 1.3223 0.0531 0.3611 0.031 Uiso 1 1 calc R . .
C19 C 1.1736(2) 0.10898(17) 0.34464(18) 0.0208(7) Uani 1 1 d . . .
C20 C 1.1924(2) 0.29250(18) 0.45018(18) 0.0223(7) Uani 1 1 d . . .
C21 C 1.2654(3) 0.34555(19) 0.42117(19) 0.0256(7) Uani 1 1 d . . .
H21 H 1.3364 0.3261 0.4193 0.031 Uiso 1 1 calc R . .
C22 C 1.2339(3) 0.42702(19) 0.3950(2) 0.0318(8) Uani 1 1 d . . .
H22 H 1.2835 0.4638 0.3749 0.038 Uiso 1 1 calc R . .
C23 C 1.1298(3) 0.4555(2) 0.3979(2) 0.0350(9) Uani 1 1 d . . .
H23 H 1.1087 0.5117 0.3800 0.042 Uiso 1 1 calc R . .
C24 C 1.0573(3) 0.40220(19) 0.4267(2) 0.0319(8) Uani 1 1 d . . .
H24 H 0.9862 0.4218 0.4282 0.038 Uiso 1 1 calc R . .
C25 C 1.0878(3) 0.31996(19) 0.45341(19) 0.0260(7) Uani 1 1 d . . .
H25 H 1.0382 0.2831 0.4735 0.031 Uiso 1 1 calc R . .
S3 S 0.42656(7) 0.12691(5) 0.73951(5) 0.0322(2) Uani 1 1 d . . .
O6 O 0.49535(19) 0.11926(14) 0.82290(13) 0.0346(6) Uani 1 1 d . . .
C26 C 0.3711(3) 0.2324(2) 0.7354(2) 0.0418(9) Uani 1 1 d . . .
H26A H 0.3194 0.2365 0.7732 0.063 Uiso 1 1 calc R . .
H26B H 0.3343 0.2446 0.6795 0.063 Uiso 1 1 calc R . .
H26C H 0.4292 0.2741 0.7512 0.063 Uiso 1 1 calc R . .
C27 C 0.5182(3) 0.1428(2) 0.6705(2) 0.0427(10) Uani 1 1 d . . .
H27A H 0.5702 0.1874 0.6919 0.064 Uiso 1 1 calc R . .
H27B H 0.4783 0.1605 0.6170 0.064 Uiso 1 1 calc R . .
H27C H 0.5566 0.0892 0.6644 0.064 Uiso 1 1 calc R . .
S4 S 0.91629(7) 0.38724(5) 0.20657(5) 0.0249(2) Uani 1 1 d . . .
O7 O 0.87149(17) 0.30551(13) 0.23706(13) 0.0274(5) Uani 1 1 d . . .
C28 C 0.8654(3) 0.3894(2) 0.09948(19) 0.0386(9) Uani 1 1 d . . .
H28A H 0.8808 0.3346 0.0750 0.058 Uiso 1 1 calc R . .
H28B H 0.9002 0.4359 0.0740 0.058 Uiso 1 1 calc R . .
H28C H 0.7873 0.3989 0.0905 0.058 Uiso 1 1 calc R . .
C29 C 1.0535(3) 0.3640(2) 0.1996(2) 0.0354(8) Uani 1 1 d . . .
H29A H 1.0942 0.3523 0.2544 0.053 Uiso 1 1 calc R . .
H29B H 1.0854 0.4133 0.1759 0.053 Uiso 1 1 calc R . .
H29C H 1.0563 0.3138 0.1646 0.053 Uiso 1 1 calc R . .

loop_
_atom_site_aniso_label
_atom_site_aniso_U_11
_atom_site_aniso_U_22
_atom_site_aniso_U_33
_atom_site_aniso_U_23
_atom_site_aniso_U_13
_atom_site_aniso_U_12
S1 0.0206(4) 0.0185(4) 0.0253(4) 0.0003(3) 0.0085(3) -0.0017(3)
S2 0.0188(4) 0.0262(4) 0.0250(5) 0.0002(3) 0.0047(3) 0.0006(3)
O1 0.0413(14) 0.0188(11) 0.0332(13) 0.0015(9) 0.0163(11) -0.0079(10)
O2 0.0170(12) 0.0300(12) 0.0361(13) -0.0061(9) 0.0058(10) -0.0006(9)
O3 0.0184(12) 0.0222(11) 0.0366(13) 0.0068(9) 0.0092(10) 0.0014(9)
O4 0.0340(14) 0.0389(13) 0.0241(13) 0.0017(10) 0.0086(11) -0.0006(10)
O5 0.0188(12) 0.0306(12) 0.0382(14) 0.0007(10) 0.0036(10) 0.0042(9)
N1 0.0217(15) 0.0170(13) 0.0216(15) 0.0020(10) 0.0047(12) 0.0003(11)
N2 0.0181(14) 0.0193(14) 0.0226(15) 0.0034(11) 0.0091(11) 0.0015(11)
N3 0.0199(14) 0.0208(14) 0.0273(15) 0.0033(11) 0.0103(12) 0.0034(11)
N4 0.0214(16) 0.0230(14) 0.0275(16) -0.0012(11) 0.0070(13) -0.0018(12)
C1 0.0242(18) 0.0252(16) 0.0244(18) 0.0014(13) 0.0052(14) 0.0023(13)
C2 0.0260(19) 0.0279(17) 0.037(2) 0.0025(14) 0.0120(16) 0.0062(14)
C3 0.038(2) 0.0322(18) 0.0255(19) -0.0037(14) 0.0179(16) 0.0001(15)
C4 0.037(2) 0.040(2) 0.0181(18) 0.0030(14) 0.0073(15) 0.0012(16)
C5 0.0274(19) 0.0233(16) 0.0288(19) 0.0033(13) 0.0036(15) 0.0014(14)
C6 0.0191(17) 0.0139(14) 0.0225(17) -0.0008(11) 0.0055(13) -0.0035(12)
C7 0.0209(17) 0.0175(15) 0.0173(16) 0.0004(11) 0.0033(13) 0.0003(12)
C8 0.0166(16) 0.0231(16) 0.0264(18) 0.0005(12) 0.0087(14) 0.0021(12)
C9 0.0199(17) 0.0260(17) 0.0284(18) 0.0010(13) 0.0085(14) -0.0038(13)
C10 0.0213(17) 0.0174(15) 0.0257(18) 0.0003(12) 0.0057(14) -0.0056(12)
C11 0.0172(16) 0.0171(15) 0.0226(17) -0.0020(12) 0.0034(13) 0.0026(12)
C12 0.0147(16) 0.0204(15) 0.0149(15) 0.0001(11) 0.0033(12) -0.0033(12)
C13 0.0190(17) 0.0204(16) 0.0244(17) -0.0024(13) 0.0062(13) -0.0005(12)
C14 0.0191(17) 0.0145(14) 0.0297(18) 0.0012(12) 0.0120(14) 0.0005(12)
C15 0.0256(18) 0.0203(15) 0.0276(18) -0.0014(13) 0.0087(14) -0.0016(13)
C16 0.034(2) 0.0238(17) 0.0326(19) -0.0052(14) 0.0172(16) -0.0024(14)
C17 0.0244(19) 0.0231(17) 0.044(2) -0.0057(14) 0.0171(16) -0.0001(13)
C18 0.0214(18) 0.0197(16) 0.037(2) -0.0022(13) 0.0091(15) 0.0005(13)
C19 0.0232(18) 0.0175(15) 0.0232(17) -0.0019(12) 0.0085(14) -0.0037(12)
C20 0.0203(17) 0.0242(16) 0.0227(17) -0.0077(13) 0.0043(14) 0.0003(13)
C21 0.0206(18) 0.0252(17) 0.0305(19) -0.0052(13) 0.0034(14) -0.0020(13)
C22 0.031(2) 0.0220(17) 0.043(2) -0.0008(14) 0.0088(16) -0.0067(14)
C23 0.034(2) 0.0210(17) 0.049(2) -0.0064(15) 0.0033(17) -0.0012(15)
C24 0.0229(19) 0.0297(18) 0.043(2) -0.0095(15) 0.0048(16) 0.0036(14)
C25 0.0221(18) 0.0270(17) 0.0298(19) -0.0043(13) 0.0069(14) -0.0022(13)
S3 0.0360(5) 0.0286(4) 0.0285(5) -0.0025(3) -0.0039(4) -0.0054(4)
O6 0.0385(15) 0.0360(13) 0.0263(13) 0.0053(10) -0.0033(11) -0.0091(11)
C26 0.050(2) 0.037(2) 0.037(2) 0.0010(16) 0.0043(18) 0.0072(18)
C27 0.057(3) 0.041(2) 0.030(2) -0.0020(16) 0.0070(19) 0.0045(18)
S4 0.0308(5) 0.0203(4) 0.0237(5) 0.0009(3) 0.0052(4) 0.0017(3)
O7 0.0256(13) 0.0276(11) 0.0303(13) 0.0079(9) 0.0086(10) 0.0013(9)
C28 0.059(3) 0.0290(18) 0.0249(19) 0.0026(14) 0.0003(18) -0.0025(17)
C29 0.032(2) 0.0319(19) 0.045(2) 0.0031(16) 0.0155(17) -0.0035(15)

loop_
_atom_type_symbol
_atom_type_description
_atom_type_scat_dispersion_real
_atom_type_scat_dispersion_imag
_atom_type_scat_source
C C 0.0033 0.0016 'International Tables Vol C Tables 4.2.6.8 and 6.1.1.4'
H H 0.0000 0.0000 'International Tables Vol C Tables 4.2.6.8 and 6.1.1.4'
N N 0.0061 0.0033 'International Tables Vol C Tables 4.2.6.8 and 6.1.1.4'
O O 0.0106 0.0060 'International Tables Vol C Tables 4.2.6.8 and 6.1.1.4'
S S 0.1246 0.1234 'International Tables Vol C Tables 4.2.6.8 and 6.1.1.4'

loop_
_geom_angle_atom_site_label_1
_geom_angle_atom_site_label_2
_geom_angle_atom_site_label_3
_geom_angle
_geom_angle_site_symmetry_1
_geom_angle_site_symmetry_3
_geom_angle_publ_flag
O1 S1 O2 120.10(14) . . ?
O1 S1 N1 105.55(13) . . ?
O2 S1 N1 107.91(13) . . ?
O1 S1 C6 107.24(13) . . ?
O2 S1 C6 107.37(14) . . ?
N1 S1 C6 108.21(13) . . ?
O4 S2 O5 119.30(14) . . ?
O4 S2 N4 104.74(14) . . ?
O5 S2 N4 108.14(14) . . ?
O4 S2 C20 108.54(14) . . ?
O5 S2 C20 106.65(14) . . ?
N4 S2 C20 109.21(14) . . ?
C7 N1 S1 118.6(2) . . ?
C13 N2 C12 126.6(3) . . ?
C13 N3 C14 123.4(3) . . ?
C19 N4 S2 123.1(2) . . ?
C2 C1 C6 119.1(3) . . ?
C3 C2 C1 120.1(3) . . ?
C4 C3 C2 120.1(3) . . ?
C3 C4 C5 120.7(3) . . ?
C6 C5 C4 118.8(3) . . ?
C5 C6 C1 121.1(3) . . ?
C5 C6 S1 119.4(2) . . ?
C1 C6 S1 119.2(2) . . ?
C8 C7 C12 120.4(3) . . ?
C8 C7 N1 120.7(3) . . ?
C12 C7 N1 118.7(3) . . ?
C7 C8 C9 120.7(3) . . ?
C10 C9 C8 119.1(3) . . ?
C9 C10 C11 121.0(3) . . ?
C10 C11 C12 120.2(3) . . ?
C11 C12 N2 123.3(3) . . ?
C11 C12 C7 118.5(3) . . ?
N2 C12 C7 118.0(2) . . ?
O3 C13 N3 123.7(3) . . ?
O3 C13 N2 123.1(3) . . ?
N3 C13 N2 113.1(3) . . ?
C15 C14 C19 119.4(3) . . ?
C15 C14 N3 118.8(3) . . ?
C19 C14 N3 121.7(3) . . ?
C16 C15 C14 120.3(3) . . ?
C15 C16 C17 120.6(3) . . ?
C18 C17 C16 119.3(3) . . ?
C17 C18 C19 120.7(3) . . ?
C18 C19 C14 119.5(3) . . ?
C18 C19 N4 119.7(3) . . ?
C14 C19 N4 120.6(3) . . ?
C21 C20 C25 121.1(3) . . ?
C21 C20 S2 119.5(2) . . ?
C25 C20 S2 119.3(2) . . ?
C22 C21 C20 119.3(3) . . ?
C21 C22 C23 120.3(3) . . ?
C24 C23 C22 120.1(3) . . ?
C23 C24 C25 120.3(3) . . ?
C24 C25 C20 118.8(3) . . ?
O6 S3 C27 105.57(16) . . ?
O6 S3 C26 105.53(15) . . ?
C27 S3 C26 98.01(18) . . ?
O7 S4 C28 104.95(14) . . ?
O7 S4 C29 105.66(14) . . ?
C28 S4 C29 97.17(18) . . ?

loop_
_geom_bond_atom_site_label_1
_geom_bond_atom_site_label_2
_geom_bond_distance
_geom_bond_site_symmetry_2
_geom_bond_publ_flag
S1 O1 1.432(2) . ?
S1 O2 1.437(2) . ?
S1 N1 1.636(3) . ?
S1 C6 1.776(3) . ?
S2 O4 1.437(2) . ?
S2 O5 1.439(2) . ?
S2 N4 1.623(3) . ?
S2 C20 1.773(3) . ?
O3 C13 1.237(3) . ?
N1 C7 1.440(4) . ?
N2 C13 1.376(4) . ?
N2 C12 1.402(4) . ?
N3 C13 1.363(4) . ?
N3 C14 1.417(4) . ?
N4 C19 1.430(4) . ?
C1 C2 1.388(4) . ?
C1 C6 1.394(4) . ?
C2 C3 1.382(5) . ?
C3 C4 1.380(5) . ?
C4 C5 1.388(5) . ?
C5 C6 1.382(4) . ?
C7 C8 1.382(4) . ?
C7 C12 1.408(4) . ?
C8 C9 1.388(4) . ?
C9 C10 1.385(4) . ?
C10 C11 1.387(4) . ?
C11 C12 1.397(4) . ?
C14 C15 1.393(4) . ?
C14 C19 1.401(4) . ?
C15 C16 1.383(4) . ?
C16 C17 1.391(5) . ?
C17 C18 1.387(4) . ?
C18 C19 1.396(4) . ?
C20 C21 1.383(4) . ?
C20 C25 1.394(4) . ?
C21 C22 1.380(4) . ?
C22 C23 1.392(5) . ?
C23 C24 1.379(5) . ?
C24 C25 1.390(4) . ?
S3 O6 1.505(2) . ?
S3 C27 1.776(4) . ?
S3 C26 1.786(3) . ?
S4 O7 1.516(2) . ?
S4 C28 1.781(3) . ?
S4 C29 1.788(4) . ?

loop_
_geom_hbond_atom_site_label_D
_geom_hbond_atom_site_label_H
_geom_hbond_atom_site_label_A
_geom_hbond_distance_DH
_geom_hbond_distance_HA
_geom_hbond_distance_DA
_geom_hbond_angle_DHA
_geom_hbond_site_symmetry_A
N1 H901 O6 0.83(3) 2.01(4) 2.833(3) 173(4) 4_565
N2 H902 O7 0.80(3) 2.29(4) 2.991(3) 147(3) .
N3 H903 O7 0.90(4) 1.87(4) 2.733(3) 158(4) .
N3 H903 S4 0.90(4) 2.98(4) 3.817(3) 155(3) .
N4 H904 O3 0.81(4) 2.04(4) 2.739(3) 144(4) .

loop_
_cod_related_entry_id
_cod_related_entry_database
_cod_related_entry_code
1 ChemSpider 21120087
